data_4063649
loop_
_publ_author_name
'Novarino, Elena'
'Guerrero Rios, Itzel'
'van der Veer, Siebe'
'Meetsma, Auke'
'Hessen, Bart'
'Bouwkamp, Marco W.'

_publ_section_related_literature
;
;
_publ_section_title
;
 Catalyst Deactivation Reactions: The Role of Tertiary Amines Revisited
;
_journal_issue 1
_journal_name_full Organometallics
_journal_page_first 92
_journal_paper_doi 10.1021/om1007693
_journal_volume 30
_journal_year 2011
_chemical_compound_source 'see text'
_chemical_formula_moiety 'C24 H37 O Zr, C24 H20 B'
_chemical_formula_sum 'C48 H57 B O Zr'
_chemical_formula_weight 752.01
_chemical_name_systematic ?
_space_group_IT_number 2
_symmetry_cell_setting triclinic
_symmetry_Int_Tables_number 2
_symmetry_space_group_name_Hall '-P 1'
_symmetry_space_group_name_H-M 'P -1'
_atom_sites_solution_hydrogens geom
_atom_sites_solution_primary heavy
_atom_sites_solution_secondary direct
_audit_creation_date '2009-08-07  08:44:23'
_audit_creation_method
;
 PLATON <TABLE ACC> option    (version ::  60709)
 SHELXL97-2 & Manual Editing
;
_audit_update_record
;
?

2010-06-04 # Formatted by publCIF
;
_cell_angle_alpha 94.799(1)
_cell_angle_beta 104.394(1)
_cell_angle_gamma 92.759(1)
_cell_formula_units_Z 2
_cell_length_a 10.4210(11)
_cell_length_b 11.5754(12)
_cell_length_c 16.7801(17)
_cell_measurement_reflns_used 4125
_cell_measurement_temperature 100(1)
_cell_measurement_theta_max 26.93
_cell_measurement_theta_min 2.52
_cell_volume 1948.7(3)
_computing_cell_refinement 'SAINT-Plus (Bruker, 2007)'
_computing_data_collection 'SMART (Bruker, 2007)'
_computing_data_reduction SAINT-Plus
_computing_molecular_graphics
;
 PLATON (Spek, 2003)
 PLUTO (Meetsma, 2009)
;
_computing_publication_material 'PLATON (Spek, 2003)'
_computing_structure_refinement 'SHELXL-97 (Sheldrick, 2008)'
_computing_structure_solution
;
 DIRDIF-08 (Beurskens et al., 2008)
;
_diffrn_ambient_temperature 100(1)
_diffrn_detector_area_resol_mean 66.06
_diffrn_measured_fraction_theta_full 0.982
_diffrn_measured_fraction_theta_max 0.972
_diffrn_measurement_device_type
;
  Bruker Smart Apex; CCD area detector
;
_diffrn_measurement_method '\f and \w scans'
_diffrn_radiation_detector
;
  CCD area-detector
;
_diffrn_radiation_monochromator 'parallel mounted graphite'
_diffrn_radiation_source 'fine focus sealed Siemens Mo tube '
_diffrn_radiation_type MoK\a
_diffrn_radiation_wavelength 0.71073
_diffrn_reflns_av_R_equivalents 0.0354
_diffrn_reflns_av_sigmaI/netI 0.0641
_diffrn_reflns_limit_h_max 11
_diffrn_reflns_limit_h_min -13
_diffrn_reflns_limit_k_max 14
_diffrn_reflns_limit_k_min -14
_diffrn_reflns_limit_l_max 21
_diffrn_reflns_limit_l_min -21
_diffrn_reflns_number 15999
_diffrn_reflns_reduction_process
;
 Intensity data were corrected for Lorentz and polarization
  effects, decay and absorption and reduced to F~o~^2^
  using SAINT-Plus & SADABS (Bruker, 2007).
;
_diffrn_reflns_theta_full 25.00
_diffrn_reflns_theta_max 26.73
_diffrn_reflns_theta_min 2.73
_diffrn_standards_decay_% 0
_diffrn_standards_number 0
_exptl_absorpt_coefficient_mu 0.318
_exptl_absorpt_correction_T_max 0.9354
_exptl_absorpt_correction_T_min 0.8678
_exptl_absorpt_correction_type multi-scan
_exptl_absorpt_process_details '(SADABS, (Bruker, 2007))'
_exptl_crystal_colour violet
_exptl_crystal_density_diffrn 1.283
_exptl_crystal_density_method 'not measured'
_exptl_crystal_description block
_exptl_crystal_F_000 798
_exptl_crystal_size_max 0.41
_exptl_crystal_size_mid 0.36
_exptl_crystal_size_min 0.21
_refine_diff_density_max 3.339
_refine_diff_density_min -0.822
_refine_diff_density_rms 0.095
_refine_ls_extinction_method none
_refine_ls_goodness_of_fit_ref 1.043
_refine_ls_hydrogen_treatment constr
_refine_ls_matrix_type full
_refine_ls_number_parameters 469
_refine_ls_number_reflns 8049
_refine_ls_number_restraints 0
_refine_ls_restrained_S_all 1.043
_refine_ls_R_factor_all 0.0753
_refine_ls_R_factor_gt 0.0568
_refine_ls_shift/su_max 0.000
_refine_ls_shift/su_mean 0.000
_refine_ls_structure_factor_coef Fsqd
_refine_ls_weighting_details 'calc w=1/[\s^2^(Fo^2^)+(0.0684P)^2^+2.1474P] where P=(Fo^2^+2Fc^2^)/3'
_refine_ls_weighting_scheme calc
_refine_ls_wR_factor_gt 0.1314
_refine_ls_wR_factor_ref 0.1416
_reflns_number_gt 6341
_reflns_number_total 8049
_reflns_threshold_expression I>2\s(I)
_cod_data_source_file om1007693_si_001.cif
_cod_data_source_block global
_cod_original_formula_sum '  C48  H57  B O Zr'
_cod_database_code 4063649
_vrn_publ_code_number_frames 1800
_vrn_publ_code_frame_time_sec 10.0
_vrn_publ_code_meas_time_hour 7.8

loop_
_symmetry_equiv_pos_site_id
_symmetry_equiv_pos_as_xyz
1 x,y,z
2 -x,-y,-z

loop_
_atom_site_aniso_label
_atom_site_aniso_U_11
_atom_site_aniso_U_22
_atom_site_aniso_U_33
_atom_site_aniso_U_23
_atom_site_aniso_U_13
_atom_site_aniso_U_12
Zr1 0.0194(2) 0.0214(2) 0.0164(2) 0.0032(1) 0.0046(1) 0.0038(1)
O1 0.0200(13) 0.0222(12) 0.0183(11) 0.0026(9) 0.0022(9) 0.0039(10)
C11 0.030(2) 0.0227(18) 0.0166(15) 0.0046(13) 0.0112(14) 0.0065(15)
C12 0.024(2) 0.0212(18) 0.0233(16) 0.0048(13) 0.0141(14) 0.0060(14)
C13 0.025(2) 0.0169(17) 0.0248(16) 0.0016(13) 0.0115(14) 0.0000(14)
C14 0.0247(19) 0.0125(16) 0.0256(16) 0.0019(13) 0.0120(14) -0.0024(14)
C15 0.028(2) 0.0191(17) 0.0224(16) 0.0061(13) 0.0097(15) 0.0057(15)
C16 0.039(2) 0.029(2) 0.0194(16) 0.0026(14) 0.0065(16) 0.0080(17)
C17 0.034(2) 0.0221(19) 0.0292(18) 0.0046(14) 0.0135(16) 0.0107(16)
C18 0.025(2) 0.025(2) 0.035(2) 0.0022(15) 0.0079(16) -0.0010(16)
C19 0.035(2) 0.0213(19) 0.041(2) 0.0010(16) 0.0155(18) 0.0045(16)
C110 0.033(2) 0.029(2) 0.0264(18) 0.0115(15) 0.0113(16) 0.0094(17)
C111 0.0188(18) 0.0181(17) 0.0252(16) 0.0052(13) 0.0070(14) 0.0032(14)
C112 0.0170(18) 0.0218(18) 0.0260(17) 0.0058(14) 0.0099(14) 0.0033(14)
C113 0.0134(18) 0.0262(19) 0.0295(18) 0.0060(14) 0.0080(14) 0.0047(14)
C114 0.0181(19) 0.0229(18) 0.0267(17) 0.0056(14) 0.0022(14) 0.0023(14)
C115 0.0221(19) 0.0170(17) 0.0273(17) 0.0016(13) 0.0025(14) -0.0004(14)
C116 0.023(2) 0.0180(17) 0.0288(17) 0.0089(14) 0.0106(15) 0.0033(14)
C117 0.035(2) 0.0194(18) 0.0275(18) 0.0025(14) 0.0148(16) 0.0070(16)
C118 0.031(2) 0.025(2) 0.0345(19) 0.0084(15) 0.0121(17) 0.0108(16)
C119 0.027(2) 0.033(2) 0.032(2) 0.0056(16) -0.0026(16) 0.0016(17)
C120 0.038(2) 0.0186(18) 0.0242(17) -0.0006(14) 0.0061(16) 0.0031(16)
C121 0.0200(19) 0.0260(19) 0.0279(18) 0.0021(14) 0.0046(15) 0.0090(15)
C122 0.026(2) 0.040(2) 0.035(2) 0.0170(17) 0.0073(16) 0.0143(17)
C123 0.042(3) 0.056(3) 0.0209(18) 0.0000(18) 0.0015(17) 0.021(2)
C124 0.043(2) 0.027(2) 0.0183(16) -0.0007(14) 0.0006(16) 0.0002(17)
C21 0.0211(18) 0.0161(16) 0.0160(14) -0.0060(12) 0.0052(13) -0.0032(13)
C22 0.0239(19) 0.0154(17) 0.0236(16) -0.0004(13) 0.0103(14) -0.0015(14)
C23 0.036(2) 0.0201(18) 0.0240(17) 0.0019(14) 0.0119(16) -0.0003(16)
C24 0.039(2) 0.0189(18) 0.0254(17) 0.0001(14) 0.0142(16) -0.0051(16)
C25 0.027(2) 0.032(2) 0.0328(19) -0.0027(16) 0.0180(16) -0.0071(16)
C26 0.022(2) 0.0226(18) 0.0267(17) -0.0019(14) 0.0074(14) 0.0011(15)
C27 0.0119(17) 0.0191(17) 0.0207(15) -0.0035(12) 0.0047(13) 0.0000(13)
C28 0.0203(19) 0.0165(17) 0.0227(16) 0.0018(13) 0.0042(14) 0.0015(14)
C29 0.028(2) 0.0227(19) 0.0219(16) -0.0079(14) 0.0040(14) 0.0021(15)
C210 0.0196(19) 0.0168(17) 0.0324(18) -0.0064(14) 0.0070(15) 0.0003(14)
C211 0.0139(18) 0.0180(17) 0.0327(18) 0.0015(14) 0.0054(14) 0.0016(14)
C212 0.0132(17) 0.0222(18) 0.0213(16) -0.0013(13) 0.0025(13) -0.0001(13)
C213 0.0169(18) 0.0167(16) 0.0204(15) -0.0006(12) 0.0051(13) -0.0035(13)
C214 0.0214(19) 0.0140(16) 0.0269(17) -0.0030(13) 0.0069(14) -0.0032(14)
C215 0.0190(19) 0.0192(18) 0.0347(19) 0.0027(14) 0.0024(15) 0.0028(14)
C216 0.027(2) 0.028(2) 0.0280(18) -0.0021(15) -0.0007(16) -0.0035(16)
C217 0.026(2) 0.0242(19) 0.0286(18) -0.0098(15) -0.0002(15) -0.0024(16)
C218 0.0179(18) 0.0189(18) 0.0272(17) -0.0016(14) 0.0031(14) 0.0032(14)
C219 0.0196(18) 0.0058(14) 0.0191(15) -0.0001(11) 0.0050(13) -0.0005(12)
C220 0.0205(18) 0.0124(16) 0.0186(15) 0.0021(12) 0.0039(13) 0.0020(13)
C221 0.027(2) 0.0138(16) 0.0233(16) -0.0005(12) 0.0126(14) 0.0007(14)
C222 0.0164(18) 0.0141(16) 0.0339(18) -0.0002(13) 0.0099(15) 0.0025(13)
C223 0.0184(19) 0.0169(17) 0.0257(17) -0.0024(13) -0.0015(14) -0.0014(14)
C224 0.0254(19) 0.0151(16) 0.0176(15) -0.0008(12) 0.0054(14) 0.0015(14)
B2 0.018(2) 0.0132(18) 0.0162(16) -0.0037(13) 0.0036(14) 0.0011(14)

loop_
_atom_site_label
_atom_site_type_symbol
_atom_site_thermal_displace_type
_atom_site_fract_x
_atom_site_fract_y
_atom_site_fract_z
_atom_site_occupancy
_atom_site_U_iso_or_equiv
Zr1 Zr Uani 0.23338(3) 0.21358(3) 0.18931(2) 1.0 0.0189(1)
O1 O Uani 0.3763(2) 0.1733(2) 0.30426(13) 1.0 0.0205(7)
C11 C Uani 0.2986(4) 0.2276(3) 0.05567(19) 1.0 0.0219(10)
C12 C Uani 0.4183(3) 0.2119(3) 0.1153(2) 1.0 0.0211(10)
C13 C Uani 0.4479(3) 0.3123(3) 0.1738(2) 1.0 0.0214(10)
C14 C Uani 0.3447(3) 0.3884(3) 0.1522(2) 1.0 0.0201(10)
C15 C Uani 0.2538(4) 0.3378(3) 0.0773(2) 1.0 0.0222(10)
C16 C Uani 0.2431(4) 0.1471(3) -0.0220(2) 1.0 0.0291(11)
C17 C Uani 0.5054(4) 0.1127(3) 0.1104(2) 1.0 0.0271(11)
C18 C Uani 0.5735(4) 0.3398(3) 0.2417(2) 1.0 0.0284(12)
C19 C Uani 0.3390(4) 0.5052(3) 0.1967(2) 1.0 0.0314(11)
C110 C Uani 0.1501(4) 0.4036(3) 0.0236(2) 1.0 0.0281(11)
C111 C Uani 0.0769(3) 0.1379(3) 0.2596(2) 1.0 0.0202(10)
C112 C Uani 0.0658(3) 0.2578(3) 0.2776(2) 1.0 0.0206(10)
C113 C Uani 0.0148(3) 0.3074(3) 0.2020(2) 1.0 0.0223(11)
C114 C Uani -0.0073(3) 0.2169(3) 0.1364(2) 1.0 0.0230(10)
C115 C Uani 0.0361(3) 0.1106(3) 0.1709(2) 1.0 0.0229(10)
C116 C Uani 0.1194(4) 0.0506(3) 0.3203(2) 1.0 0.0221(10)
C117 C Uani 0.0812(4) 0.3240(3) 0.3609(2) 1.0 0.0259(11)
C118 C Uani -0.0279(4) 0.4290(3) 0.1974(2) 1.0 0.0289(11)
C119 C Uani -0.0839(4) 0.2218(3) 0.0475(2) 1.0 0.0323(12)
C120 C Uani 0.1136(4) 0.0352(3) 0.1302(2) 1.0 0.0274(11)
C121 C Uani 0.4457(4) 0.0652(3) 0.3082(2) 1.0 0.0247(11)
C122 C Uani 0.4765(4) 0.0441(3) 0.3983(2) 1.0 0.0326(12)
C123 C Uani 0.5026(4) 0.1678(4) 0.4424(2) 1.0 0.0404(15)
C124 C Uani 0.4093(4) 0.2392(3) 0.3866(2) 1.0 0.0310(11)
H16 H Uiso 0.28833 0.16634 -0.06433 1.0 0.0435
H16' H Uiso 0.14775 0.156 -0.04213 1.000 0.0435
H16" H Uiso 0.25701 0.06656 -0.00996 1.0 0.0435
H17 H Uiso 0.45240 0.03876 0.10425 1.0 0.0404
H17' H Uiso 0.57744 0.11751 0.16110 1.0 0.0404
H17" H Uiso 0.54318 0.11740 0.06269 1.0 0.0404
H18 H Uiso 0.64648 0.36239 0.21769 1.0 0.0429
H18' H Uiso 0.59513 0.27102 0.27137 1.0 0.0429
H18" H Uiso 0.56056 0.40394 0.28029 1.0 0.0429
H19 H Uiso 0.35305 0.49778 0.25599 1.0 0.0470
H19' H Uiso 0.25180 0.53472 0.17526 1.0 0.0470
H19" H Uiso 0.40841 0.55924 0.18807 1.0 0.0470
H110 H Uiso 0.09818 0.44310 0.05757 1.0 0.0422
H110' H Uiso 0.09093 0.34915 -0.01930 1.0 0.0422
H110" H Uiso 0.19356 0.46121 -0.00250 1.0 0.0422
H116 H Uiso 0.17432 0.09032 0.37229 1.0 0.0333
H116' H Uiso 0.17097 -0.00639 0.29769 1.0 0.0333
H116" H Uiso 0.04076 0.01074 0.33045 1.0 0.0333
H117 H Uiso 0.11330 0.27320 0.40444 1.0 0.0386
H117' H Uiso -0.00483 0.35088 0.36513 1.0 0.0386
H117" H Uiso 0.14524 0.39116 0.36746 1.0 0.0386
H118 H Uiso -0.10540 0.43638 0.22014 1.0 0.0432
H118' H Uiso -0.05119 0.44623 0.13953 1.0 0.0432
H118" H Uiso 0.04492 0.48374 0.22935 1.0 0.0432
H119 H Uiso -0.17279 0.18316 0.03861 1.0 0.0485
H119' H Uiso -0.03688 0.18219 0.01052 1.0 0.0485
H119" H Uiso -0.09158 0.30305 0.03587 1.0 0.0485
H120 H Uiso 0.08534 0.02298 0.06910 1.0 0.0327
H120' H Uiso 0.14354 -0.03530 0.15690 1.0 0.0327
H121 H Uiso 0.52820 0.07474 0.28955 1.0 0.0296
H121' H Uiso 0.38806 0.00002 0.27328 1.0 0.0296
H122 H Uiso 0.55582 -0.00104 0.41362 1.0 0.0390
H122' H Uiso 0.40038 0.00223 0.41140 1.0 0.0390
H123 H Uiso 0.48365 0.16989 0.49742 1.0 0.0483
H123' H Uiso 0.59606 0.19681 0.44942 1.0 0.0483
H124 H Uiso 0.32819 0.24982 0.40617 1.0 0.0373
H124' H Uiso 0.45266 0.31663 0.38481 1.0 0.0373
C21 C Uani 0.2425(3) 0.3439(3) 0.63778(18) 1.0 0.0182(9)
C22 C Uani 0.1616(3) 0.4329(3) 0.60934(19) 1.0 0.0204(10)
C23 C Uani 0.1937(4) 0.5130(3) 0.5584(2) 1.0 0.0260(11)
C24 C Uani 0.3119(4) 0.5083(3) 0.5353(2) 1.0 0.0271(11)
C25 C Uani 0.3967(4) 0.4234(3) 0.5640(2) 1.0 0.0294(11)
C26 C Uani 0.3618(4) 0.3435(3) 0.6136(2) 1.0 0.0238(11)
C27 C Uani 0.2084(3) 0.1134(3) 0.65687(19) 1.0 0.0175(9)
C28 C Uani 0.1855(3) 0.0834(3) 0.5715(2) 1.0 0.0201(10)
C29 C Uani 0.1684(4) -0.0323(3) 0.5372(2) 1.0 0.0252(11)
C210 C Uani 0.1750(3) -0.1220(3) 0.5872(2) 1.0 0.0234(10)
C211 C Uani 0.1982(3) -0.0955(3) 0.6722(2) 1.0 0.0217(10)
C212 C Uani 0.2135(3) 0.0199(3) 0.7054(2) 1.0 0.0195(10)
C213 C Uani 0.3264(3) 0.2726(3) 0.78537(19) 1.0 0.0182(9)
C214 C Uani 0.4380(3) 0.2075(3) 0.8064(2) 1.0 0.0211(10)
C215 C Uani 0.5370(4) 0.2308(3) 0.8798(2) 1.0 0.0250(11)
C216 C Uani 0.5278(4) 0.3224(3) 0.9369(2) 1.0 0.0295(11)
C217 C Uani 0.4206(4) 0.3910(3) 0.9177(2) 1.0 0.0284(11)
C218 C Uani 0.3243(3) 0.3671(3) 0.8440(2) 1.0 0.0220(10)
C219 C Uani 0.0575(3) 0.2559(3) 0.71064(18) 1.0 0.0149(9)
C220 C Uani 0.0222(3) 0.2571(3) 0.78661(19) 1.0 0.0173(9)
C221 C Uani -0.1080(3) 0.2577(3) 0.7928(2) 1.0 0.0204(10)
C222 C Uani -0.2120(3) 0.2557(3) 0.7223(2) 1.0 0.0209(10)
C223 C Uani -0.1823(3) 0.2524(3) 0.6457(2) 1.0 0.0220(10)
C224 C Uani -0.0511(3) 0.2516(3) 0.64097(19) 1.0 0.0195(10)
B2 B Uani 0.2095(4) 0.2481(3) 0.6986(2) 1.0 0.0162(10)
H22 H Uiso 0.08089 0.43891 0.62556 1.0 0.0245
H23 H Uiso 0.13445 0.57059 0.53971 1.0 0.0311
H24 H Uiso 0.33462 0.56203 0.50040 1.0 0.0325
H25 H Uiso 0.47921 0.42013 0.54969 1.0 0.0349
H26 H Uiso 0.42139 0.28597 0.63182 1.0 0.0286
H28 H Uiso 0.18155 0.14352 0.53593 1.0 0.0240
H29 H Uiso 0.15197 -0.04941 0.47908 1.0 0.0302
H210 H Uiso 0.16391 -0.20055 0.56382 1.0 0.0281
H211 H Uiso 0.20346 -0.15610 0.70747 1.0 0.0260
H212 H Uiso 0.22816 0.03618 0.76350 1.0 0.0234
H214 H Uiso 0.44633 0.14413 0.76863 1.0 0.0253
H215 H Uiso 0.61080 0.18415 0.89094 1.0 0.0301
H216 H Uiso 0.59346 0.33770 0.98780 1.0 0.0353
H217 H Uiso 0.41336 0.45465 0.95557 1.0 0.0340
H218 H Uiso 0.25323 0.41659 0.83215 1.0 0.0264
H220 H Uiso 0.09101 0.25758 0.83593 1.0 0.0208
H221 H Uiso -0.12617 0.25939 0.84555 1.0 0.0243
H222 H Uiso -0.30135 0.25652 0.72623 1.0 0.0251
H223 H Uiso -0.25175 0.25077 0.59664 1.0 0.0263
H224 H Uiso -0.03392 0.24788 0.58785 1.0 0.0234

loop_
_atom_type_symbol
_atom_type_description
_atom_type_scat_dispersion_real
_atom_type_scat_dispersion_imag
_atom_type_scat_source
Zr Zr -2.9673 0.5597 'International Tables Vol C Tables 4.2.6.8 and 6.1.1.4'
O O 0.0106 0.0060 'International Tables Vol C Tables 4.2.6.8 and 6.1.1.4'
B B 0.0013 0.0007 'International Tables Vol C Tables 4.2.6.8 and 6.1.1.4'
H H 0.0000 0.0000 'International Tables Vol C Tables 4.2.6.8 and 6.1.1.4'
C C 0.0033 0.0016 'International Tables Vol C Tables 4.2.6.8 and 6.1.1.4'

loop_
_geom_angle_atom_site_label_1
_geom_angle_atom_site_label_2
_geom_angle_atom_site_label_3
_geom_angle
_geom_angle_publ_flag
O1 Zr1 C11 122.37(11) yes
O1 Zr1 C12 89.81(9) yes
O1 Zr1 C13 78.86(9) yes
O1 Zr1 C14 102.68(10) yes
O1 Zr1 C15 132.89(11) yes
O1 Zr1 C111 81.27(10) yes
O1 Zr1 C112 87.96(9) yes
O1 Zr1 C113 118.42(9) yes
O1 Zr1 C114 137.85(10) yes
O1 Zr1 C115 110.72(10) yes
O1 Zr1 C120 105.76(10) yes
C11 Zr1 C12 32.68(12) yes
C11 Zr1 C13 54.19(11) yes
C11 Zr1 C14 55.07(11) yes
C11 Zr1 C15 33.08(12) yes
C11 Zr1 C111 148.04(12) yes
C11 Zr1 C112 148.59(12) yes
C11 Zr1 C113 116.83(12) yes
C11 Zr1 C114 98.58(12) yes
C11 Zr1 C115 112.24(12) yes
C11 Zr1 C120 87.92(12) yes
C12 Zr1 C13 32.60(11) yes
C12 Zr1 C14 54.66(11) yes
C12 Zr1 C15 54.45(12) yes
C12 Zr1 C111 157.86(11) yes
C12 Zr1 C112 168.19(11) yes
C12 Zr1 C113 145.38(11) yes
C12 Zr1 C114 131.10(11) yes
C12 Zr1 C115 134.88(11) yes
C12 Zr1 C120 100.25(12) yes
C13 Zr1 C14 32.78(11) yes
C13 Zr1 C15 54.34(12) yes
C13 Zr1 C111 157.52(11) yes
C13 Zr1 C112 135.73(11) yes
C13 Zr1 C113 128.69(11) yes
C13 Zr1 C114 140.22(11) yes
C13 Zr1 C115 166.28(11) yes
C13 Zr1 C120 132.71(12) yes
C14 Zr1 C15 33.37(11) yes
C14 Zr1 C111 147.12(11) yes
C14 Zr1 C112 114.65(11) yes
C14 Zr1 C113 97.15(11) yes
C14 Zr1 C114 109.37(11) yes
C14 Zr1 C115 144.43(11) yes
C14 Zr1 C120 141.78(11) yes
C15 Zr1 C111 142.79(13) yes
C15 Zr1 C112 120.45(12) yes
C15 Zr1 C113 90.94(12) yes
C15 Zr1 C114 86.71(12) yes
C15 Zr1 C115 116.29(12) yes
C15 Zr1 C120 109.72(11) yes
C111 Zr1 C112 32.47(11) yes
C111 Zr1 C113 54.48(11) yes
C111 Zr1 C114 56.99(11) yes
C111 Zr1 C115 35.85(11) yes
C111 Zr1 C120 63.39(12) yes
C112 Zr1 C113 31.76(10) yes
C112 Zr1 C114 54.19(10) yes
C112 Zr1 C115 56.40(11) yes
C112 Zr1 C120 91.51(12) yes
C113 Zr1 C114 32.37(11) yes
C113 Zr1 C115 56.39(11) yes
C113 Zr1 C120 91.30(13) yes
C114 Zr1 C115 35.52(12) yes
C114 Zr1 C120 62.87(13) yes
C115 Zr1 C120 36.59(13) yes
Zr1 O1 C121 121.82(18) yes
Zr1 O1 C124 128.3(2) yes
C121 O1 C124 109.8(2) yes
Zr1 C11 C12 74.58(18) yes
Zr1 C11 C15 73.0(2) yes
Zr1 C11 C16 124.6(3) yes
C12 C11 C15 108.1(3) no
C12 C11 C16 124.0(3) no
C15 C11 C16 127.4(3) no
Zr1 C12 C11 72.7(2) yes
Zr1 C12 C13 73.84(19) yes
Zr1 C12 C17 124.8(2) yes
C11 C12 C13 108.0(3) no
C11 C12 C17 125.0(3) no
C13 C12 C17 126.6(3) no
Zr1 C13 C12 73.56(19) yes
Zr1 C13 C14 71.36(19) yes
Zr1 C13 C18 125.7(2) yes
C12 C13 C14 108.3(3) no
C12 C13 C18 126.3(3) no
C14 C13 C18 125.1(3) no
Zr1 C14 C13 75.9(2) yes
Zr1 C14 C15 74.0(2) yes
Zr1 C14 C19 119.8(2) yes
C13 C14 C15 107.8(3) no
C13 C14 C19 125.5(3) no
C15 C14 C19 126.5(3) no
Zr1 C15 C11 73.91(19) yes
Zr1 C15 C14 72.59(19) yes
Zr1 C15 C110 129.5(3) yes
C11 C15 C14 107.8(3) no
C11 C15 C110 127.1(3) no
C14 C15 C110 123.8(3) no
Zr1 C111 C112 81.1(2) yes
Zr1 C111 C115 66.58(18) yes
Zr1 C111 C116 119.2(2) yes
C112 C111 C115 108.3(3) no
C112 C111 C116 127.2(3) no
C115 C111 C116 124.5(3) no
Zr1 C112 C111 66.41(18) yes
Zr1 C112 C113 74.87(19) yes
Zr1 C112 C117 132.4(2) yes
C111 C112 C113 108.8(3) no
C111 C112 C117 128.0(3) no
C113 C112 C117 122.5(3) no
Zr1 C113 C112 73.37(19) yes
Zr1 C113 C114 67.19(18) yes
Zr1 C113 C118 132.8(2) yes
C112 C113 C114 107.8(3) no
C112 C113 C118 123.9(3) no
C114 C113 C118 127.5(3) no
Zr1 C114 C113 80.45(19) yes
Zr1 C114 C115 65.35(18) yes
Zr1 C114 C119 127.2(2) yes
C113 C114 C115 108.5(3) no
C113 C114 C119 127.1(3) no
C115 C114 C119 123.7(3) no
Zr1 C115 C111 77.57(19) yes
Zr1 C115 C114 79.12(19) yes
Zr1 C115 C120 75.5(2) yes
C111 C115 C114 106.5(3) no
C111 C115 C120 119.7(3) no
C114 C115 C120 119.6(3) no
C11 C16 H16" 109 no
H16 C16 H16' 110 no
H16 C16 H16" 109 no
H16' C16 H16" 109 no
C11 C16 H16 109 no
C11 C16 H16' 109 no
C12 C17 H17 110 no
H17 C17 H17" 109 no
H17' C17 H17" 109 no
C12 C17 H17' 109 no
C12 C17 H17" 109 no
H17 C17 H17' 109 no
C13 C18 H18 110 no
C13 C18 H18' 109 no
C13 C18 H18" 109 no
H18' C18 H18" 109 no
H18 C18 H18' 109 no
H18 C18 H18" 109 no
C14 C19 H19 109 no
H19 C19 H19' 109 no
C14 C19 H19' 109 no
C14 C19 H19" 109 no
H19' C19 H19" 110 no
H19 C19 H19" 109 no
Zr1 C120 C115 67.92(19) yes
O1 C121 C122 104.3(3) yes
C121 C122 C123 102.7(3) no
C122 C123 C124 104.7(3) no
O1 C124 C123 105.7(3) yes
C15 C110 H110' 109 no
C15 C110 H110" 110 no
C15 C110 H110 110 no
H110' C110 H110" 109 no
H110' C110 H110 109 no
H110" C110 H110 110 no
C111 C116 H116' 109 no
C111 C116 H116" 109 no
C111 C116 H116 109 no
H116' C116 H116" 109 no
H116' C116 H116 109 no
H116" C116 H116 110 no
C112 C117 H117' 109 no
C112 C117 H117" 109 no
C112 C117 H117 110 no
H117' C117 H117" 109 no
H117' C117 H117 109 no
H117" C117 H117 109 no
C113 C118 H118' 109 no
C113 C118 H118" 109 no
C113 C118 H118 109 no
H118' C118 H118" 109 no
H118' C118 H118 109 no
H118" C118 H118 110 no
C114 C119 H119' 109 no
C114 C119 H119" 109 no
C114 C119 H119 109 no
H119' C119 H119" 110 no
H119' C119 H119 109 no
H119" C119 H119 110 no
Zr1 C120 H120' 117 no
Zr1 C120 H120 117 no
C115 C120 H120' 117 no
C115 C120 H120 117 no
H120' C120 H120 114 no
O1 C121 H121' 111 no
O1 C121 H121 111 no
C122 C121 H121' 111 no
C122 C121 H121 111 no
H121' C121 H121 109 no
C22 C21 C26 114.8(3) no
C22 C21 B2 125.0(3) yes
C26 C21 B2 120.1(3) yes
C123 C122 H122 111 no
H122' C122 H122 109 no
C121 C122 H122' 111 no
C121 C122 H122 111 no
C123 C122 H122' 111 no
C21 C22 C23 123.3(3) no
C122 C123 H123 111 no
C124 C123 H123' 111 no
C122 C123 H123' 111 no
C22 C23 C24 119.8(3) no
H123' C123 H123 109 no
C124 C123 H123 111 no
H124' C124 H124 109 no
C123 C124 H124 111 no
O1 C124 H124' 111 no
O1 C124 H124 111 no
C123 C124 H124' 111 no
C23 C24 C25 118.8(3) no
C24 C25 C26 120.4(4) no
C21 C26 C25 122.9(3) no
C28 C27 C212 115.7(3) no
C28 C27 B2 123.4(3) yes
C212 C27 B2 120.4(3) yes
C27 C28 C29 122.0(3) no
C28 C29 C210 120.6(3) no
C21 C22 H22 118 no
C23 C22 H22 118 no
C22 C23 H23 120 no
C24 C23 H23 120 no
C23 C24 H24 121 no
C25 C24 H24 121 no
C24 C25 H25 120 no
C26 C25 H25 120 no
C21 C26 H26 119 no
C25 C26 H26 119 no
C29 C28 H28 119 no
C27 C28 H28 119 no
C28 C29 H29 120 no
C210 C29 H29 120 no
C29 C210 C211 119.0(3) no
C210 C211 C212 119.8(3) no
C27 C212 C211 122.9(3) no
C214 C213 C218 114.3(3) no
C218 C213 B2 121.3(3) yes
C214 C213 B2 124.3(3) yes
C213 C214 C215 123.4(3) no
C214 C215 C216 120.0(4) no
C215 C216 C217 118.6(3) no
C216 C217 C218 120.5(3) no
C213 C218 C217 123.2(3) no
C220 C219 B2 125.5(3) yes
C220 C219 C224 114.3(3) no
C224 C219 B2 120.0(3) yes
C219 C220 C221 123.2(3) no
C220 C221 C222 120.5(3) no
C221 C222 C223 118.5(3) no
C222 C223 C224 120.1(3) no
C219 C224 C223 123.5(3) no
C29 C210 H210 120 no
C211 C210 H210 121 no
C212 C211 H211 120 no
C210 C211 H211 120 no
C27 C212 H212 119 no
C211 C212 H212 119 no
C213 C214 H214 118 no
C215 C214 H214 118 no
C216 C215 H215 120 no
C214 C215 H215 120 no
C215 C216 H216 121 no
C217 C216 H216 121 no
C218 C217 H217 120 no
C216 C217 H217 120 no
C213 C218 H218 118 no
C217 C218 H218 118 no
C219 C220 H220 118 no
C221 C220 H220 118 no
C222 C221 H221 120 no
C220 C221 H221 120 no
C221 C222 H222 121 no
C223 C222 H222 121 no
C222 C223 H223 120 no
C224 C223 H223 120 no
C223 C224 H224 118 no
C219 C224 H224 118 no
C21 B2 C213 106.0(3) yes
C21 B2 C219 111.5(3) yes
C27 B2 C219 103.3(3) yes
C213 B2 C219 113.9(3) yes
C27 B2 C213 110.7(3) yes
C21 B2 C27 111.6(3) yes

loop_
_geom_bond_atom_site_label_1
_geom_bond_atom_site_label_2
_geom_bond_distance
_geom_bond_publ_flag
Zr1 O1 2.224(2) yes
Zr1 C11 2.515(3) yes
Zr1 C12 2.539(3) yes
Zr1 C13 2.543(3) yes
Zr1 C14 2.485(3) yes
Zr1 C15 2.503(3) yes
Zr1 C111 2.410(3) yes
Zr1 C112 2.599(3) yes
Zr1 C113 2.618(3) yes
Zr1 C114 2.447(3) yes
Zr1 C115 2.265(3) yes
Zr1 C120 2.366(4) yes
O1 C121 1.473(4) yes
O1 C124 1.474(4) yes
C11 C12 1.422(5) no
C11 C15 1.429(5) no
C11 C16 1.507(5) no
C12 C13 1.426(5) no
C12 C17 1.507(5) no
C13 C14 1.419(5) no
C13 C18 1.507(5) no
C14 C15 1.432(5) no
C14 C19 1.500(5) no
C15 C110 1.507(5) no
C111 C112 1.412(5) no
C111 C115 1.446(5) no
C111 C116 1.499(5) no
C112 C113 1.427(5) no
C112 C117 1.505(5) no
C113 C114 1.421(5) no
C113 C118 1.499(5) no
C114 C115 1.448(5) no
C114 C119 1.514(5) no
C115 C120 1.457(5) no
C16 H16 0.98 no
C16 H16' 0.98 no
C16 H16" 0.98 no
C17 H17' 0.98 no
C17 H17" 0.98 no
C17 H17 0.98 no
C18 H18 0.98 no
C18 H18' 0.98 no
C18 H18" 0.98 no
C19 H19 0.98 no
C19 H19" 0.98 no
C19 H19' 0.98 no
C121 C122 1.509(5) no
C122 C123 1.535(6) no
C123 C124 1.503(5) no
C110 H110' 0.98 no
C110 H110" 0.98 no
C110 H110 0.98 no
C116 H116' 0.98 no
C116 H116" 0.98 no
C116 H116 0.98 no
C117 H117' 0.98 no
C117 H117" 0.98 no
C117 H117 0.98 no
C118 H118' 0.98 no
C118 H118" 0.98 no
C118 H118 0.98 no
C119 H119' 0.98 no
C119 H119" 0.98 no
C119 H119 0.98 no
C120 H120' 0.99 no
C120 H120 0.99 no
C121 H121' 0.99 no
C121 H121 0.99 no
C21 C26 1.401(5) no
C21 B2 1.648(5) yes
C21 C22 1.402(5) no
C22 C23 1.395(5) no
C122 H122' 0.99 no
C122 H122 0.99 no
C123 H123 0.99 no
C23 C24 1.382(6) no
C123 H123' 0.99 no
C124 H124 0.99 no
C124 H124' 0.99 no
C24 C25 1.389(5) no
C25 C26 1.388(5) no
C27 C28 1.403(4) no
C27 B2 1.653(5) yes
C27 C212 1.403(5) no
C28 C29 1.398(5) no
C29 C210 1.382(5) no
C22 H22 0.95 no
C23 H23 0.95 no
C24 H24 0.95 no
C25 H25 0.95 no
C26 H26 0.95 no
C28 H28 0.95 no
C29 H29 0.95 no
C210 C211 1.391(5) no
C211 C212 1.390(5) no
C213 C218 1.414(5) no
C213 C214 1.404(5) no
C213 B2 1.643(5) yes
C214 C215 1.393(5) no
C215 C216 1.392(5) no
C216 C217 1.390(6) no
C217 C218 1.383(5) no
C219 C220 1.411(4) no
C219 C224 1.406(4) no
C219 B2 1.652(5) yes
C220 C221 1.387(5) no
C221 C222 1.389(5) no
C222 C223 1.393(5) no
C223 C224 1.390(5) no
C210 H210 0.95 no
C211 H211 0.95 no
C212 H212 0.95 no
C214 H214 0.95 no
C215 H215 0.95 no
C216 H216 0.95 no
C217 H217 0.95 no
C218 H218 0.95 no
C220 H220 0.95 no
C221 H221 0.95 no
C222 H222 0.95 no
C223 H223 0.95 no
C224 H224 0.95 no

loop_
_geom_contact_atom_site_label_1
_geom_contact_atom_site_label_2
_geom_contact_distance
_geom_contact_site_symmetry_2
_geom_contact_publ_flag
Zr1 H119' 3.55 . no
Zr1 H120' 2.95 . no
Zr1 H120 2.95 . no
O1 C12 3.369(4) . no
O1 C13 3.037(4) . no
O1 C18 3.173(4) . no
O1 C111 3.021(4) . no
O1 C112 3.359(4) . no
O1 C116 3.052(5) . no
O1 H116' 2.89 . no
O1 H18' 2.70 . no
O1 H116 2.80 . no
C11 C13 2.303(5) . no
C11 C14 2.311(5) . no
C11 C17 2.599(6) . no
C11 C110 2.628(5) . no
C11 C120 3.390(5) . no
C11 C217 3.538(5) 1_554 no
C12 O1 3.369(4) . no
C12 C14 2.307(5) . no
C12 C15 2.307(5) . no
C12 C16 2.587(5) . no
C12 C18 2.616(5) . no
C13 O1 3.037(4) . no
C13 C11 2.303(5) . no
C13 C15 2.304(5) . no
C13 C17 2.621(5) . no
C13 C19 2.596(5) . no
C14 C11 2.311(5) . no
C14 C12 2.307(5) . no
C14 C18 2.598(5) . no
C14 C110 2.593(5) . no
C15 C12 2.307(5) . no
C15 C13 2.304(5) . no
C15 C16 2.633(5) . no
C15 C19 2.619(5) . no
C15 C114 3.399(5) . no
C18 C124 3.542(5) . no
C19 C222 3.446(5) 2_566 no
C22 C224 3.150(5) . no
C25 C124 3.547(5) . no
C26 C28 3.377(5) . no
C28 C224 3.569(5) . no
C28 C26 3.377(5) . no
C29 C29 3.559(6) 2_556 no
C110 C119 3.266(6) . no
C111 C113 2.309(5) . no
C111 O1 3.021(4) . no
C111 C211 3.370(5) 2_556 no
C111 C117 2.622(5) . no
C111 C114 2.318(5) . no
C111 C120 2.510(5) . no
C112 C116 2.607(5) . no
C112 C114 2.302(5) . no
C112 C120 3.560(5) . no
C112 C115 2.317(5) . no
C112 C211 3.568(5) 2_556 no
C112 C118 2.583(5) . no
C112 O1 3.359(4) . no
C113 C119 2.628(5) . no
C113 C115 2.328(5) . no
C113 C120 3.568(5) . no
C113 C117 2.571(5) . no
C113 C111 2.309(5) . no
C114 C112 2.302(5) . no
C114 C110 3.582(5) . no
C114 C120 2.511(5) . no
C114 C15 3.399(5) . no
C114 C111 2.318(5) . no
C114 C118 2.619(5) . no
C115 C112 2.317(5) . no
C115 C113 2.328(5) . no
C115 C119 2.612(5) . no
C115 C116 2.605(5) . no
C16 H220 2.94 1_554 no
C116 C124 3.524(6) . no
C16 H17 3.04 . no
C116 C121 3.453(6) . no
C16 H120 2.91 . no
C116 C211 3.406(5) 2_556 no
C116 C212 3.437(5) 2_556 no
C16 H110' 2.89 . no
C117 C124 3.536(6) . no
C17 H18' 3.05 . no
C17 H121 3.03 . no
C17 H16" 2.86 . no
C18 H19 3.05 . no
C18 H124' 3.00 . no
C18 H17' 2.81 . no
C19 H110 2.98 . no
C119 C110 3.266(6) . no
C19 H18" 2.76 . no
C19 H222 3.03 2_566 no
C120 C116 3.165(5) . no
C120 C113 3.568(5) . no
C120 C11 3.390(5) . no
C120 C114 2.511(5) . no
C120 C119 3.215(5) . no
C120 C16 3.481(5) . no
C120 C111 2.510(5) . no
C120 C112 3.560(5) . no
C21 H28 2.71 . no
C121 C116 3.453(6) . no
C21 H224 2.93 . no
C22 H224 2.82 . no
C122 C122 3.568(5) 2_656 no
C123 C210 3.574(5) 2_656 no
C23 H117' 3.04 2_566 no
C124 C25 3.547(5) . no
C24 H25 3.00 2_666 no
C124 C116 3.524(6) . no
C24 H124' 3.06 2_666 no
C124 C117 3.536(6) . no
C124 C18 3.542(5) . no
C24 H117" 3.08 . no
C25 H124 3.10 . no
C25 H18" 3.08 2_666 no
C26 H28 2.91 . no
C27 H224 3.06 . no
C27 H116" 2.97 2_556 no
C27 H214 2.70 . no
C27 H26 3.04 . no
C28 H122 2.86 2_656 no
C28 H224 3.09 . no
C29 H122 2.78 2_656 no
C210 C123 3.574(5) 2_656 no
C110 H16' 2.98 . no
C110 H19' 2.79 . no
C110 H119" 2.78 . no
C211 C116 3.406(5) 2_556 no
C211 C111 3.370(5) 2_556 no
C111 H120' 2.76 . no
C211 C112 3.568(5) 2_556 no
C212 C116 3.437(5) 2_556 no
C112 H211 3.07 2_556 no
C112 H124 3.04 . no
C212 C214 3.160(5) . no
C214 C212 3.160(5) . no
C114 H120 2.75 . no
C115 H120' 2.10 . no
C115 H120 2.10 . no
C116 H124 3.09 . no
C116 H120' 2.91 . no
C116 H117 2.84 . no
C116 H29 2.94 . no
C116 H122' 3.05 . no
C117 H124 2.70 . no
C217 C217 3.591(5) 2_667 no
C217 C11 3.538(5) 1_556 no
C117 H118" 2.96 . no
C117 H118 3.09 . no
C117 H116 2.92 . no
C118 H117" 3.05 . no
C118 H119" 2.87 . no
C118 H218 2.99 2_566 no
C118 H110 2.97 . no
C218 C220 3.219(5) . no
C118 H117' 2.98 . no
C119 H110' 2.79 . no
C119 H110 3.08 . no
C119 H120 2.96 . no
C119 H118' 2.87 . no
C220 C218 3.219(5) . no
C120 H119' 2.94 . no
C120 H116' 2.81 . no
C121 H18' 2.97 . no
C121 H214 3.04 2_656 no
C121 H116' 2.90 . no
C222 C19 3.446(5) 2_566 no
C124 H116 2.87 . no
C224 C22 3.150(5) . no
C124 H18' 3.09 . no
C224 C28 3.569(5) . no
C210 H122 3.09 2_656 no
C210 H123' 2.77 2_656 no
C211 H18' 3.06 2_656 no
C211 H116" 2.71 2_556 no
C211 H121 2.76 2_656 no
C212 H116" 2.57 2_556 no
C212 H121 2.94 2_656 no
C212 H214 2.69 . no
C213 H26 2.99 . no
C213 H220 2.79 . no
C213 H16 3.00 1_556 no
C213 H212 2.84 . no
C214 H212 2.79 . no
C214 H16 3.02 1_556 no
C214 H19" 3.05 2_666 no
C215 H19" 2.86 2_666 no
C215 H16 3.05 1_556 no
C216 H217 2.97 2_667 no
C216 H16 3.00 1_556 no
C216 H19" 2.79 2_666 no
C217 H19" 2.88 2_666 no
C217 H16 2.96 1_556 no
C217 H217 2.82 2_667 no
C218 H16 2.95 1_556 no
C218 H19" 3.06 2_666 no
C218 H220 2.65 . no
C219 H218 2.95 . no
C219 H22 2.69 . no
C220 H218 2.87 . no
C221 H19' 2.97 2_566 no
C221 H120' 2.81 2_556 no
C222 H116' 2.94 2_556 no
C222 H19' 2.96 2_566 no
C223 H116' 3.07 2_556 no
C223 H29 3.10 2_556 no
C224 H29 2.93 2_556 no
C224 H22 2.58 . no
H110' C16 2.89 . no
H110' H220 2.57 1_554 no
H110' C119 2.79 . no
H110' H119' 2.45 . no
H110' H119" 2.37 . no
H110' H16' 2.36 . no
H110" H217 2.56 1_554 no
H116' O1 2.89 . no
H116' C120 2.81 . no
H116' C121 2.90 . no
H116' H120' 2.30 . no
H116' H121' 2.40 . no
H116' C222 2.94 2_556 no
H116' C223 3.07 2_556 no
H116" C27 2.97 2_556 no
H116" C211 2.71 2_556 no
H116" C212 2.57 2_556 no
H117' H23 2.48 2_566 no
H117' C23 3.04 2_566 no
H117' H22 2.60 2_566 no
H117' C118 2.98 . no
H117" C118 3.05 . no
H117" C24 3.08 . no
H117" H124 2.57 . no
H118' C119 2.87 . no
H118' H119" 2.24 . no
H118' H110 2.32 . no
H118" H19' 2.60 . no
H118" C117 2.96 . no
H119' Zr1 3.55 . no
H119' H16' 2.33 . no
H119' C120 2.94 . no
H119' H110' 2.45 . no
H119' H120 2.59 2_555 no
H119' H120 2.43 . no
H119" H110' 2.37 . no
H119" C118 2.87 . no
H119" C110 2.78 . no
H119" H118' 2.24 . no
H119" H110 2.43 . no
H120' Zr1 2.95 . no
H120' H116' 2.30 . no
H120' C221 2.81 2_556 no
H120' H221 2.59 2_556 no
H120' C116 2.91 . no
H121' H116' 2.40 . no
H122' C116 3.05 . no
H122' H116 2.57 . no
H123' H210 2.56 2_656 no
H123' C210 2.77 2_656 no
H123' H223 2.59 1_655 no
H124' C24 3.06 2_666 no
H124' H18" 2.56 . no
H124' C18 3.00 . no
H16 C213 3.00 1_554 no
H16 C214 3.02 1_554 no
H16 C215 3.05 1_554 no
H16 C218 2.95 1_554 no
H16 C216 3.00 1_554 no
H16 C217 2.96 1_554 no
H16' C110 2.98 . no
H16' H220 2.41 1_554 no
H16' H110' 2.36 . no
H16' H119' 2.33 . no
H16" H120 2.53 . no
H16" C17 2.86 . no
H16" H17 2.48 . no
H17 H16" 2.48 . no
H17 C16 3.04 . no
H17' C18 2.81 . no
H17' H18' 2.42 . no
H17' H121 2.42 . no
H18' O1 2.70 . no
H18' C17 3.05 . no
H18' C121 2.97 . no
H18' C124 3.09 . no
H18' H17' 2.42 . no
H18' H121 2.41 . no
H18' C211 3.06 2_656 no
H18' H211 2.51 2_656 no
H18" H19 2.43 . no
H18" H124' 2.56 . no
H18" C25 3.08 2_666 no
H18" C19 2.76 . no
H19 C18 3.05 . no
H19 H18" 2.43 . no
H19' H118" 2.60 . no
H19' H110 2.35 . no
H19' C221 2.97 2_566 no
H19' C110 2.79 . no
H19' C222 2.96 2_566 no
H19" C216 2.79 2_666 no
H19" C218 3.06 2_666 no
H19" C215 2.86 2_666 no
H19" C217 2.88 2_666 no
H19" C214 3.05 2_666 no
H22 H117' 2.60 2_566 no
H22 C219 2.69 . no
H22 C224 2.58 . no
H22 H224 2.42 . no
H23 H117' 2.48 2_566 no
H24 H25 2.31 2_666 no
H25 C24 3.00 2_666 no
H25 H24 2.31 2_666 no
H26 C213 2.99 . no
H26 C27 3.04 . no
H28 C21 2.71 . no
H28 C26 2.91 . no
H29 C223 3.10 2_556 no
H29 C224 2.93 2_556 no
H29 H224 2.58 2_556 no
H29 C116 2.94 . no
H29 H116 2.56 . no
H110 H19' 2.35 . no
H110 H119" 2.43 . no
H110 C19 2.98 . no
H110 H118' 2.32 . no
H110 C119 3.08 . no
H110 C118 2.97 . no
H116 C124 2.87 . no
H116 C117 2.92 . no
H116 O1 2.80 . no
H116 H122' 2.57 . no
H116 H29 2.56 . no
H116 H117 2.30 . no
H116 H124 2.32 . no
H117 H116 2.30 . no
H117 H124 2.26 . no
H117 C116 2.84 . no
H118 C117 3.09 . no
H118 H218 2.42 2_566 no
H120 H119' 2.59 2_555 no
H120 H119' 2.43 . no
H120 H16" 2.53 . no
H120 Zr1 2.95 . no
H120 C16 2.91 . no
H120 C119 2.96 . no
H120 H120 2.54 2_555 no
H121 C212 2.94 2_656 no
H121 H17' 2.42 . no
H121 C211 2.76 2_656 no
H121 C17 3.03 . no
H121 H18' 2.41 . no
H122 C28 2.86 2_656 no
H122 C29 2.78 2_656 no
H122 C210 3.09 2_656 no
H124 H117 2.26 . no
H124 H117" 2.57 . no
H124 H116 2.32 . no
H124 C25 3.10 . no
H124 C112 3.04 . no
H124 C116 3.09 . no
H124 C117 2.70 . no
H210 H123' 2.56 2_656 no
H210 H224 2.57 2_556 no
H211 C112 3.07 2_556 no
H211 H18' 2.51 2_656 no
H212 C213 2.84 . no
H212 C214 2.79 . no
H212 H214 2.52 . no
H214 C27 2.70 . no
H214 C212 2.69 . no
H214 H212 2.52 . no
H214 C121 3.04 2_656 no
H216 H217 2.52 2_667 no
H217 H110" 2.56 1_556 no
H217 C216 2.97 2_667 no
H217 C217 2.82 2_667 no
H217 H216 2.52 2_667 no
H217 H217 2.19 2_667 no
H218 C219 2.95 . no
H218 C220 2.87 . no
H218 H220 2.45 . no
H218 C118 2.99 2_566 no
H218 H118 2.42 2_566 no
H220 C16 2.94 1_556 no
H220 C213 2.79 . no
H220 C218 2.65 . no
H220 H110' 2.57 1_556 no
H220 H16' 2.41 1_556 no
H220 H218 2.45 . no
H221 H120' 2.59 2_556 no
H222 C19 3.03 2_566 no
H223 H123' 2.59 1_455 no
H224 C21 2.93 . no
H224 C22 2.82 . no
H224 C27 3.06 . no
H224 C28 3.09 . no
H224 H22 2.42 . no
H224 H29 2.58 2_556 no
H224 H210 2.57 2_556 no

loop_
_geom_torsion_atom_site_label_1
_geom_torsion_atom_site_label_2
_geom_torsion_atom_site_label_3
_geom_torsion_atom_site_label_4
_geom_torsion
_geom_torsion_publ_flag
C11 Zr1 O1 C121 -58.8(3) no
C11 Zr1 O1 C124 126.4(3) no
C12 Zr1 O1 C121 -61.7(2) no
C12 Zr1 O1 C124 123.5(3) no
C13 Zr1 O1 C121 -92.6(2) no
C13 Zr1 O1 C124 92.6(3) no
C14 Zr1 O1 C121 -115.3(2) no
C14 Zr1 O1 C124 69.9(3) no
C15 Zr1 O1 C121 -98.9(3) no
C15 Zr1 O1 C124 86.3(3) no
C111 Zr1 O1 C121 98.0(2) no
C111 Zr1 O1 C124 -76.9(3) no
C112 Zr1 O1 C121 129.9(2) no
C112 Zr1 O1 C124 -44.9(3) no
C113 Zr1 O1 C121 139.3(2) no
C113 Zr1 O1 C124 -35.6(3) no
C114 Zr1 O1 C121 105.7(3) no
C114 Zr1 O1 C124 -69.2(3) no
C115 Zr1 O1 C121 77.2(2) no
C115 Zr1 O1 C124 -97.7(3) no
C120 Zr1 O1 C121 38.9(3) no
C120 Zr1 O1 C124 -135.9(3) no
O1 Zr1 C11 C12 -5.4(2) no
O1 Zr1 C11 C15 -120.2(2) no
O1 Zr1 C11 C16 115.6(3) no
C12 Zr1 C11 C15 -114.9(3) no
C12 Zr1 C11 C16 121.0(4) no
C13 Zr1 C11 C12 36.94(19) no
C13 Zr1 C11 C15 -77.9(2) no
C13 Zr1 C11 C16 157.9(4) no
C14 Zr1 C11 C12 77.4(2) no
C14 Zr1 C11 C15 -37.4(2) no
C14 Zr1 C11 C16 -161.6(4) no
C15 Zr1 C11 C12 114.9(3) no
C15 Zr1 C11 C16 -124.2(4) no
C111 Zr1 C11 C12 -137.9(2) no
C111 Zr1 C11 C15 107.2(3) no
C111 Zr1 C11 C16 -16.9(4) no
C112 Zr1 C11 C12 157.8(2) no
C112 Zr1 C11 C15 42.9(3) no
C112 Zr1 C11 C16 -81.2(4) no
C113 Zr1 C11 C12 156.86(19) no
C113 Zr1 C11 C15 42.0(3) no
C113 Zr1 C11 C16 -82.2(3) no
C114 Zr1 C11 C12 -174.9(2) no
C114 Zr1 C11 C15 70.3(2) no
C114 Zr1 C11 C16 -53.9(3) no
C115 Zr1 C11 C12 -140.8(2) no
C115 Zr1 C11 C15 104.4(2) no
C115 Zr1 C11 C16 -19.8(3) no
C120 Zr1 C11 C12 -112.7(2) no
C120 Zr1 C11 C15 132.4(2) no
C120 Zr1 C11 C16 8.3(3) no
O1 Zr1 C12 C11 175.5(2) no
O1 Zr1 C12 C13 -69.29(19) no
O1 Zr1 C12 C17 54.4(3) no
C11 Zr1 C12 C13 115.2(3) no
C11 Zr1 C12 C17 -121.1(4) no
C13 Zr1 C12 C11 -115.2(3) no
C13 Zr1 C12 C17 123.7(4) no
C14 Zr1 C12 C11 -78.8(2) no
C14 Zr1 C12 C13 36.45(19) no
C14 Zr1 C12 C17 160.2(3) no
C15 Zr1 C12 C11 -37.5(2) no
C15 Zr1 C12 C13 77.7(2) no
C15 Zr1 C12 C17 -158.6(3) no
C111 Zr1 C12 C11 109.8(3) no
C111 Zr1 C12 C13 -135.0(3) no
C111 Zr1 C12 C17 -11.3(5) no
C113 Zr1 C12 C11 -38.1(3) no
C113 Zr1 C12 C13 77.1(3) no
C113 Zr1 C12 C17 -159.2(2) no
C114 Zr1 C12 C11 6.7(3) no
C114 Zr1 C12 C13 121.9(2) no
C114 Zr1 C12 C17 -114.4(3) no
C115 Zr1 C12 C11 55.7(3) no
C115 Zr1 C12 C13 170.97(19) no
C115 Zr1 C12 C17 -65.3(3) no
C120 Zr1 C12 C11 69.5(2) no
C120 Zr1 C12 C13 -175.28(19) no
C120 Zr1 C12 C17 -51.6(3) no
O1 Zr1 C13 C12 107.6(2) no
O1 Zr1 C13 C14 -136.0(2) no
O1 Zr1 C13 C18 -15.6(3) no
C11 Zr1 C13 C12 -37.04(19) no
C11 Zr1 C13 C14 79.4(2) no
C11 Zr1 C13 C18 -160.2(3) no
C12 Zr1 C13 C14 116.5(3) no
C12 Zr1 C13 C18 -123.2(4) no
C14 Zr1 C13 C12 -116.5(3) no
C14 Zr1 C13 C18 120.4(4) no
C15 Zr1 C13 C12 -78.1(2) no
C15 Zr1 C13 C14 38.36(19) no
C15 Zr1 C13 C18 158.7(3) no
C111 Zr1 C13 C12 135.9(3) no
C111 Zr1 C13 C14 -107.7(3) no
C111 Zr1 C13 C18 12.7(5) no
C112 Zr1 C13 C12 -177.16(18) no
C112 Zr1 C13 C14 -60.7(2) no
C112 Zr1 C13 C18 59.7(3) no
C113 Zr1 C13 C12 -134.81(19) no
C113 Zr1 C13 C14 -18.4(2) no
C113 Zr1 C13 C18 102.0(3) no
C114 Zr1 C13 C12 -91.6(2) no
C114 Zr1 C13 C14 24.8(3) no
C114 Zr1 C13 C18 145.2(3) no
C120 Zr1 C13 C12 6.3(3) no
C120 Zr1 C13 C14 122.8(2) no
C120 Zr1 C13 C18 -116.9(3) no
O1 Zr1 C14 C13 44.3(2) no
O1 Zr1 C14 C15 157.9(2) no
O1 Zr1 C14 C19 -78.8(3) no
C11 Zr1 C14 C13 -76.5(2) no
C11 Zr1 C14 C15 37.1(2) no
C11 Zr1 C14 C19 160.4(3) no
C12 Zr1 C14 C13 -36.25(18) no
C12 Zr1 C14 C15 77.3(2) no
C12 Zr1 C14 C19 -159.4(3) no
C13 Zr1 C14 C15 113.6(3) no
C13 Zr1 C14 C19 -123.1(3) no
C15 Zr1 C14 C13 -113.6(3) no
C15 Zr1 C14 C19 123.3(4) no
C111 Zr1 C14 C13 137.9(2) no
C111 Zr1 C14 C15 -108.6(3) no
C111 Zr1 C14 C19 14.8(4) no
C112 Zr1 C14 C13 137.94(18) no
C112 Zr1 C14 C15 -108.5(2) no
C112 Zr1 C14 C19 14.8(3) no
C113 Zr1 C14 C13 165.65(19) no
C113 Zr1 C14 C15 -80.8(2) no
C113 Zr1 C14 C19 42.6(3) no
C114 Zr1 C14 C13 -163.46(18) no
C114 Zr1 C14 C15 -49.9(2) no
C114 Zr1 C14 C19 73.4(3) no
C115 Zr1 C14 C13 -156.0(2) no
C115 Zr1 C14 C15 -42.4(3) no
C115 Zr1 C14 C19 81.0(3) no
C120 Zr1 C14 C13 -93.0(3) no
C120 Zr1 C14 C15 20.6(3) no
C120 Zr1 C14 C19 143.9(3) no
O1 Zr1 C15 C11 85.0(2) no
O1 Zr1 C15 C14 -30.1(3) no
O1 Zr1 C15 C110 -149.9(3) no
C11 Zr1 C15 C14 -115.1(3) no
C11 Zr1 C15 C110 125.2(4) no
C12 Zr1 C15 C11 37.0(2) no
C12 Zr1 C15 C14 -78.0(2) no
C12 Zr1 C15 C110 162.2(3) no
C13 Zr1 C15 C11 77.4(2) no
C13 Zr1 C15 C14 -37.6(2) no
C13 Zr1 C15 C110 -157.4(3) no
C14 Zr1 C15 C11 115.1(3) no
C14 Zr1 C15 C110 -119.8(4) no
C111 Zr1 C15 C11 -123.3(2) no
C111 Zr1 C15 C14 121.7(2) no
C111 Zr1 C15 C110 1.9(4) no
C112 Zr1 C15 C11 -155.7(2) no
C112 Zr1 C15 C14 89.3(2) no
C112 Zr1 C15 C110 -30.5(3) no
C113 Zr1 C15 C11 -143.3(2) no
C113 Zr1 C15 C14 101.6(2) no
C113 Zr1 C15 C110 -18.2(3) no
C114 Zr1 C15 C11 -111.2(2) no
C114 Zr1 C15 C14 133.7(2) no
C114 Zr1 C15 C110 13.9(3) no
C115 Zr1 C15 C11 -90.9(2) no
C115 Zr1 C15 C14 154.1(2) no
C115 Zr1 C15 C110 34.3(3) no
C120 Zr1 C15 C11 -51.6(3) no
C120 Zr1 C15 C14 -166.7(2) no
C120 Zr1 C15 C110 73.5(3) no
O1 Zr1 C111 C112 100.03(19) no
O1 Zr1 C111 C115 -145.5(2) no
O1 Zr1 C111 C116 -27.8(2) no
C11 Zr1 C111 C112 -119.0(2) no
C11 Zr1 C111 C115 -4.5(3) no
C11 Zr1 C111 C116 113.2(3) no
C12 Zr1 C111 C112 167.3(3) no
C12 Zr1 C111 C115 -78.2(3) no
C12 Zr1 C111 C116 39.5(4) no
C13 Zr1 C111 C112 72.0(4) no
C13 Zr1 C111 C115 -173.5(3) no
C13 Zr1 C111 C116 -55.8(4) no
C14 Zr1 C111 C112 0.2(3) no
C14 Zr1 C111 C115 114.7(2) no
C14 Zr1 C111 C116 -127.7(3) no
C15 Zr1 C111 C112 -59.4(3) no
C15 Zr1 C111 C115 55.1(3) no
C15 Zr1 C111 C116 172.8(2) no
C112 Zr1 C111 C115 114.5(3) no
C112 Zr1 C111 C116 -127.8(3) no
C113 Zr1 C111 C112 -34.50(18) no
C113 Zr1 C111 C115 80.0(2) no
C113 Zr1 C111 C116 -162.3(3) no
C114 Zr1 C111 C112 -73.8(2) no
C114 Zr1 C111 C115 40.71(19) no
C114 Zr1 C111 C116 158.4(3) no
C115 Zr1 C111 C112 -114.5(3) no
C115 Zr1 C111 C116 117.7(3) no
C120 Zr1 C111 C112 -147.4(2) no
C120 Zr1 C111 C115 -32.9(2) no
C120 Zr1 C111 C116 84.8(3) no
O1 Zr1 C112 C111 -76.89(19) no
O1 Zr1 C112 C113 164.3(2) no
O1 Zr1 C112 C117 43.8(3) no
C11 Zr1 C112 C111 117.3(2) no
C11 Zr1 C112 C113 -1.6(3) no
C11 Zr1 C112 C117 -122.0(3) no
C13 Zr1 C112 C111 -148.61(19) no
C13 Zr1 C112 C113 92.5(2) no
C13 Zr1 C112 C117 -27.9(4) no
C14 Zr1 C112 C111 -179.91(18) no
C14 Zr1 C112 C113 61.2(2) no
C14 Zr1 C112 C117 -59.2(3) no
C15 Zr1 C112 C111 142.85(19) no
C15 Zr1 C112 C113 24.0(2) no
C15 Zr1 C112 C117 -96.5(3) no
C111 Zr1 C112 C113 -118.9(3) no
C111 Zr1 C112 C117 120.7(4) no
C113 Zr1 C112 C111 118.9(3) no
C113 Zr1 C112 C117 -120.5(4) no
C114 Zr1 C112 C111 83.3(2) no
C114 Zr1 C112 C113 -35.59(19) no
C114 Zr1 C112 C117 -156.0(4) no
C115 Zr1 C112 C111 39.78(19) no
C115 Zr1 C112 C113 -79.1(2) no
C115 Zr1 C112 C117 160.5(4) no
C120 Zr1 C112 C111 28.8(2) no
C120 Zr1 C112 C113 -90.0(2) no
C120 Zr1 C112 C117 149.5(3) no
O1 Zr1 C113 C112 -18.0(2) no
O1 Zr1 C113 C114 -136.13(19) no
O1 Zr1 C113 C118 103.2(3) no
C11 Zr1 C113 C112 179.10(19) no
C11 Zr1 C113 C114 60.9(2) no
C11 Zr1 C113 C118 -59.8(3) no
C12 Zr1 C113 C112 -159.0(2) no
C12 Zr1 C113 C114 82.9(3) no
C12 Zr1 C113 C118 -37.9(4) no
C13 Zr1 C113 C112 -116.7(2) no
C13 Zr1 C113 C114 125.1(2) no
C13 Zr1 C113 C118 4.4(3) no
C14 Zr1 C113 C112 -126.6(2) no
C14 Zr1 C113 C114 115.3(2) no
C14 Zr1 C113 C118 -5.5(3) no
C15 Zr1 C113 C112 -159.5(2) no
C15 Zr1 C113 C114 82.4(2) no
C15 Zr1 C113 C118 -38.4(3) no
C111 Zr1 C113 C112 35.29(19) no
C111 Zr1 C113 C114 -82.9(2) no
C111 Zr1 C113 C118 156.4(3) no
C112 Zr1 C113 C114 -118.2(3) no
C112 Zr1 C113 C118 121.1(4) no
C114 Zr1 C113 C112 118.2(3) no
C114 Zr1 C113 C118 -120.7(4) no
C115 Zr1 C113 C112 79.1(2) no
C115 Zr1 C113 C114 -39.0(2) no
C115 Zr1 C113 C118 -159.8(3) no
C120 Zr1 C113 C112 90.8(2) no
C120 Zr1 C113 C114 -27.4(2) no
C120 Zr1 C113 C118 -148.1(3) no
O1 Zr1 C114 C113 65.3(2) no
O1 Zr1 C114 C115 -50.2(2) no
O1 Zr1 C114 C119 -164.9(2) no
C11 Zr1 C114 C113 -127.9(2) no
C11 Zr1 C114 C115 116.59(19) no
C11 Zr1 C114 C119 1.9(3) no
C12 Zr1 C114 C113 -131.6(2) no
C12 Zr1 C114 C115 112.9(2) no
C12 Zr1 C114 C119 -1.8(4) no
C13 Zr1 C114 C113 -86.0(2) no
C13 Zr1 C114 C115 158.54(19) no
C13 Zr1 C114 C119 43.8(4) no
C14 Zr1 C114 C113 -72.0(2) no
C14 Zr1 C114 C115 172.47(18) no
C14 Zr1 C114 C119 57.7(3) no
C15 Zr1 C114 C113 -97.0(2) no
C15 Zr1 C114 C115 147.6(2) no
C15 Zr1 C114 C119 32.8(3) no
C111 Zr1 C114 C113 74.4(2) no
C111 Zr1 C114 C115 -41.10(19) no
C111 Zr1 C114 C119 -155.8(3) no
C112 Zr1 C114 C113 34.91(19) no
C112 Zr1 C114 C115 -80.6(2) no
C112 Zr1 C114 C119 164.7(3) no
C113 Zr1 C114 C115 -115.5(3) no
C113 Zr1 C114 C119 129.8(4) no
C115 Zr1 C114 C113 115.5(3) no
C115 Zr1 C114 C119 -114.7(4) no
C120 Zr1 C114 C113 148.9(2) no
C120 Zr1 C114 C115 33.40(19) no
C120 Zr1 C114 C119 -81.3(3) no
O1 Zr1 C115 C111 36.8(2) no
O1 Zr1 C115 C114 146.54(17) no
O1 Zr1 C115 C120 -88.72(19) no
C11 Zr1 C115 C111 177.45(19) no
C11 Zr1 C115 C114 -72.8(2) no
C11 Zr1 C115 C120 51.9(2) no
C12 Zr1 C115 C111 148.63(19) no
C12 Zr1 C115 C114 -101.6(2) no
C12 Zr1 C115 C120 23.1(3) no
C14 Zr1 C115 C111 -122.0(2) no
C14 Zr1 C115 C114 -12.3(3) no
C14 Zr1 C115 C120 112.5(2) no
C15 Zr1 C115 C111 -146.42(19) no
C15 Zr1 C115 C114 -36.7(2) no
C15 Zr1 C115 C120 88.1(2) no
C111 Zr1 C115 C114 109.7(3) no
C111 Zr1 C115 C120 -125.5(3) no
C112 Zr1 C115 C111 -35.91(18) no
C112 Zr1 C115 C114 73.8(2) no
C112 Zr1 C115 C120 -161.4(2) no
C113 Zr1 C115 C111 -74.3(2) no
C113 Zr1 C115 C114 35.47(18) no
C113 Zr1 C115 C120 160.2(2) no
C114 Zr1 C115 C111 -109.7(3) no
C114 Zr1 C115 C120 124.7(3) no
C120 Zr1 C115 C111 125.5(3) no
C120 Zr1 C115 C114 -124.7(3) no
O1 Zr1 C120 C115 103.69(19) no
C11 Zr1 C120 C115 -133.2(2) no
C12 Zr1 C120 C115 -163.59(19) no
C13 Zr1 C120 C115 -167.04(18) no
C14 Zr1 C120 C115 -119.7(2) no
C15 Zr1 C120 C115 -107.8(2) no
C111 Zr1 C120 C115 32.22(18) no
C112 Zr1 C120 C115 15.39(19) no
C113 Zr1 C120 C115 -16.38(19) no
C114 Zr1 C120 C115 -32.45(18) no
Zr1 O1 C121 C122 -153.9(2) no
C124 O1 C121 C122 21.8(4) no
Zr1 O1 C124 C123 175.4(2) no
C121 O1 C124 C123 0.1(4) no
Zr1 C11 C12 C13 -66.0(2) no
Zr1 C11 C12 C17 120.8(3) no
C15 C11 C12 Zr1 65.9(3) no
C15 C11 C12 C13 -0.1(4) no
C15 C11 C12 C17 -173.4(3) no
C16 C11 C12 Zr1 -121.7(4) no
C16 C11 C12 C13 172.4(3) no
C16 C11 C12 C17 -0.9(6) no
Zr1 C11 C15 C14 65.2(2) no
Zr1 C11 C15 C110 -127.7(4) no
C12 C11 C15 Zr1 -66.9(2) no
C12 C11 C15 C14 -1.7(4) no
C12 C11 C15 C110 165.4(4) no
C16 C11 C15 Zr1 121.0(4) no
C16 C11 C15 C14 -173.8(4) no
C16 C11 C15 C110 -6.7(7) no
Zr1 C12 C13 C14 -63.3(2) no
Zr1 C12 C13 C18 122.6(3) no
C11 C12 C13 Zr1 65.3(2) no
C11 C12 C13 C14 1.9(4) no
C11 C12 C13 C18 -172.2(3) no
C17 C12 C13 Zr1 -121.6(3) no
C17 C12 C13 C14 175.1(3) no
C17 C12 C13 C18 1.0(6) no
Zr1 C13 C14 C15 -67.7(2) no
Zr1 C13 C14 C19 116.7(3) no
C12 C13 C14 Zr1 64.8(2) no
C12 C13 C14 C15 -3.0(4) no
C12 C13 C14 C19 -178.5(3) no
C18 C13 C14 Zr1 -121.1(3) no
C18 C13 C14 C15 171.2(3) no
C18 C13 C14 C19 -4.3(5) no
Zr1 C14 C15 C11 -66.1(3) no
Zr1 C14 C15 C110 126.3(4) no
C13 C14 C15 Zr1 69.0(2) no
C13 C14 C15 C11 2.9(4) no
C13 C14 C15 C110 -164.8(3) no
C19 C14 C15 Zr1 -115.6(3) no
C19 C14 C15 C11 178.4(3) no
C19 C14 C15 C110 10.7(6) no
Zr1 C111 C112 C113 63.3(2) no
Zr1 C111 C112 C117 -126.3(4) no
C115 C111 C112 Zr1 -61.6(2) no
C115 C111 C112 C113 1.7(4) no
C115 C111 C112 C117 172.1(3) no
C116 C111 C112 Zr1 120.1(4) no
C116 C111 C112 C113 -176.7(3) no
C116 C111 C112 C117 -6.3(6) no
Zr1 C111 C115 C114 -74.5(2) no
Zr1 C111 C115 C120 65.1(3) no
C112 C111 C115 Zr1 71.3(2) no
C112 C111 C115 C114 -3.3(4) no
C112 C111 C115 C120 136.4(3) no
C116 C111 C115 Zr1 -110.3(3) no
C116 C111 C115 C114 175.2(3) no
C116 C111 C115 C120 -45.2(5) no
Zr1 C112 C113 C114 58.6(2) no
Zr1 C112 C113 C118 -130.8(3) no
C111 C112 C113 Zr1 -58.0(2) no
C111 C112 C113 C114 0.6(4) no
C111 C112 C113 C118 171.2(3) no
C117 C112 C113 Zr1 131.0(3) no
C117 C112 C113 C114 -170.4(3) no
C117 C112 C113 C118 0.2(5) no
Zr1 C113 C114 C115 59.9(2) no
Zr1 C113 C114 C119 -129.9(4) no
C112 C113 C114 Zr1 -62.5(2) no
C112 C113 C114 C115 -2.7(4) no
C112 C113 C114 C119 167.6(3) no
C118 C113 C114 Zr1 127.3(3) no
C118 C113 C114 C115 -172.8(3) no
C118 C113 C114 C119 -2.6(6) no
Zr1 C114 C115 C111 73.4(2) no
Zr1 C114 C115 C120 -66.2(3) no
C113 C114 C115 Zr1 -69.8(2) no
C113 C114 C115 C111 3.6(4) no
C113 C114 C115 C120 -136.0(3) no
C119 C114 C115 Zr1 119.6(3) no
C119 C114 C115 C111 -167.0(3) no
C119 C114 C115 C120 53.3(5) no
C111 C115 C120 Zr1 -66.2(3) no
C114 C115 C120 Zr1 68.2(3) no
O1 C121 C122 C123 -34.1(4) no
C121 C122 C123 C124 34.5(4) no
C122 C123 C124 O1 -21.6(4) no
C26 C21 C22 C23 2.2(5) no
B2 C21 C22 C23 179.4(3) no
C22 C21 C26 C25 -1.2(5) no
B2 C21 C26 C25 -178.6(3) no
C22 C21 B2 C27 123.9(3) no
C22 C21 B2 C213 -115.4(3) no
C22 C21 B2 C219 9.0(4) no
C26 C21 B2 C27 -59.0(4) no
C26 C21 B2 C213 61.7(4) no
C26 C21 B2 C219 -173.9(3) no
C21 C22 C23 C24 -1.6(5) no
C22 C23 C24 C25 -0.3(5) no
C23 C24 C25 C26 1.3(5) no
C24 C25 C26 C21 -0.5(5) no
C212 C27 C28 C29 0.2(5) no
B2 C27 C28 C29 -171.7(3) no
C28 C27 B2 C21 -23.5(5) no
C28 C27 B2 C213 -141.3(3) no
C28 C27 B2 C219 96.4(3) no
C212 C27 B2 C21 165.0(3) no
C212 C27 B2 C213 47.1(4) no
C212 C27 B2 C219 -75.1(3) no
C28 C27 C212 C211 0.5(5) no
B2 C27 C212 C211 172.7(3) no
C27 C28 C29 C210 -0.7(6) no
C28 C29 C210 C211 0.4(6) no
C29 C210 C211 C212 0.4(5) no
C210 C211 C212 C27 -0.9(5) no
C218 C213 C214 C215 1.9(5) no
B2 C213 C214 C215 179.0(3) no
C214 C213 C218 C217 -2.7(5) no
B2 C213 C218 C217 -179.9(3) no
C214 C213 B2 C21 -100.0(4) no
C214 C213 B2 C27 21.3(4) no
C214 C213 B2 C219 137.1(3) no
C218 C213 B2 C21 77.0(4) no
C218 C213 B2 C27 -161.8(3) no
C218 C213 B2 C219 -46.0(4) no
C213 C214 C215 C216 0.3(6) no
C214 C215 C216 C217 -1.9(5) no
C215 C216 C217 C218 1.1(6) no
C216 C217 C218 C213 1.3(6) no
C224 C219 C220 C221 -1.9(5) no
B2 C219 C220 C221 -176.6(3) no
C220 C219 C224 C223 2.1(5) no
B2 C219 C224 C223 177.0(3) no
C220 C219 B2 C21 -133.7(3) no
C220 C219 B2 C27 106.3(4) no
C220 C219 B2 C213 -13.8(5) no
C224 C219 B2 C21 52.0(4) no
C224 C219 B2 C27 -68.0(4) no
C224 C219 B2 C213 171.9(3) no
C219 C220 C221 C222 0.8(5) no
C220 C221 C222 C223 0.4(5) no
C221 C222 C223 C224 -0.2(5) no
C222 C223 C224 C219 -1.1(5) no
